data_4333268
loop_
_publ_author_name
'Schelter, Eric J.'
'Yang, Ping'
'Scott, Brian L.'
'Thompson, J. D.'
'Martin, Richard L.'
'Hay, P. Jeffrey'
'Morris, David E.'
'Kiplinger, Jaqueline L.'

_publ_section_title
;
 Systematic Studies of Early Actinide Complexes:&#x00A0; Uranium(IV)
 Fluoroketimides
;
_journal_issue 18
_journal_name_full 'Inorganic Chemistry'
_journal_page_first 7477
_journal_page_last 7488
_journal_paper_doi 10.1021/ic700455b
_journal_volume 46
_journal_year 2007
_chemical_formula_sum 'C36 H36 F10 N2 U'
_chemical_formula_weight 924.70
_chemical_name_systematic
; 
 ? 
;
_space_group_IT_number 56
_symmetry_cell_setting orthorhombic
_symmetry_space_group_name_Hall '-P 2ab 2ac'
_symmetry_space_group_name_H-M 'P c c n'
_atom_sites_solution_hydrogens geom
_atom_sites_solution_primary direct
_atom_sites_solution_secondary difmap
_audit_creation_method SHELXL-97
_cell_angle_alpha 90.00
_cell_angle_beta 90.00
_cell_angle_gamma 90.00
_cell_formula_units_Z 8
_cell_length_a 15.9821(4)
_cell_length_b 16.3139(4)
_cell_length_c 26.9285(6)
_cell_measurement_temperature 141(2)
_cell_volume 7021.1(3)
_computing_cell_refinement 'SAINT+, v. 7.06 (Bruker AXS, 2001)'
_computing_data_collection 'APEX II, v. 1.08 (Bruker AXS, 2003)'
_computing_data_reduction 'SAINT+, v. 7.06 (Bruker AXS, 2001)'
_computing_molecular_graphics 'SHELXTL, v. 6.10, (Bruker AXS, 2000)'
_computing_publication_material 'SHELXTL, v. 6.10, (Bruker AXS, 2000)'
_computing_structure_refinement 'SHELXL-97 (Sheldrick, 1997)'
_computing_structure_solution 'SHELXS-97 (Sheldrick, 1990)'
_diffrn_ambient_temperature 141(2)
_diffrn_measured_fraction_theta_full 1.000
_diffrn_measured_fraction_theta_max 0.999
_diffrn_measurement_device_type 'Bruker D8 with APEXII CCD'
_diffrn_measurement_method '\w scans'
_diffrn_radiation_monochromator graphite
_diffrn_radiation_source 'fine-focus sealed tube'
_diffrn_radiation_type MoK\a
_diffrn_radiation_wavelength 0.71073
_diffrn_reflns_av_R_equivalents 0.0362
_diffrn_reflns_av_sigmaI/netI 0.0280
_diffrn_reflns_limit_h_max 19
_diffrn_reflns_limit_h_min -19
_diffrn_reflns_limit_k_max 19
_diffrn_reflns_limit_k_min -19
_diffrn_reflns_limit_l_max 32
_diffrn_reflns_limit_l_min -22
_diffrn_reflns_number 36815
_diffrn_reflns_theta_full 25.00
_diffrn_reflns_theta_max 25.31
_diffrn_reflns_theta_min 1.78
_diffrn_standards_decay_% 0
_diffrn_standards_interval_count 0
_diffrn_standards_interval_time 0
_diffrn_standards_number 0
_exptl_absorpt_coefficient_mu 4.705
_exptl_absorpt_correction_T_max 0.8341
_exptl_absorpt_correction_T_min 0.4847
_exptl_absorpt_correction_type multi-scan
_exptl_absorpt_process_details 'SADABS 2.03 (Sheldrick, 2001)'
_exptl_crystal_colour red
_exptl_crystal_density_diffrn 1.750
_exptl_crystal_density_method 'not measured'
_exptl_crystal_description 'rectangular plate'
_exptl_crystal_F_000 3584
_exptl_crystal_size_max 0.18
_exptl_crystal_size_mid 0.12
_exptl_crystal_size_min 0.04
_refine_diff_density_max 1.387
_refine_diff_density_min -1.367
_refine_diff_density_rms 0.118
_refine_ls_extinction_method none
_refine_ls_goodness_of_fit_ref 1.559
_refine_ls_hydrogen_treatment constr
_refine_ls_matrix_type full
_refine_ls_number_parameters 395
_refine_ls_number_reflns 6408
_refine_ls_number_restraints 0
_refine_ls_restrained_S_all 1.559
_refine_ls_R_factor_all 0.0544
_refine_ls_R_factor_gt 0.0318
_refine_ls_shift/su_max 0.001
_refine_ls_shift/su_mean 0.000
_refine_ls_structure_factor_coef Fsqd
_refine_ls_weighting_details 'calc w=1/[\s^2^(Fo^2^)+(0.0357P)^2^+0.0000P] where P=(Fo^2^+2Fc^2^)/3'
_refine_ls_weighting_scheme calc
_refine_ls_wR_factor_gt 0.0931
_refine_ls_wR_factor_ref 0.1002
_reflns_number_gt 4282
_reflns_number_total 6408
_reflns_threshold_expression >2sigma(I)
_cod_data_source_file ic700455bsup1.cif
_cod_data_source_block apx034
_cod_original_sg_symbol_H-M 'P ccn'
_cod_database_code 4333268

loop_
_symmetry_equiv_pos_as_xyz
'x, y, z'
'-x+1/2, -y+1/2, z'
'-x, y+1/2, -z+1/2'
'x+1/2, -y, -z+1/2'
'-x, -y, -z'
'x-1/2, y-1/2, -z'
'x, -y-1/2, z-1/2'
'-x-1/2, y, z-1/2'

loop_
_atom_site_label
_atom_site_type_symbol
_atom_site_fract_x
_atom_site_fract_y
_atom_site_fract_z
_atom_site_U_iso_or_equiv
_atom_site_adp_type
_atom_site_occupancy
_atom_site_symmetry_multiplicity
_atom_site_calc_flag
_atom_site_refinement_flags
U1 U 0.2500 0.7500 0.428689(9) 0.01705(9) Uani 1 2 d S
U2 U -0.2500 0.7500 0.209106(9) 0.01622(9) Uani 1 2 d S
F1 F 0.02282(18) 0.62037(19) 0.55683(12) 0.0349(8) Uani 1 1 d .
F2 F 0.05306(19) 0.58373(18) 0.65256(12) 0.0377(8) Uani 1 1 d .
F3 F 0.1335(2) 0.6940(2) 0.71197(11) 0.0369(8) Uani 1 1 d .
F4 F 0.1915(2) 0.83603(19) 0.67319(11) 0.0380(9) Uani 1 1 d .
F5 F 0.1676(2) 0.87088(18) 0.57646(11) 0.0352(8) Uani 1 1 d .
F6 F -0.36907(19) 0.50787(18) 0.33473(11) 0.0345(8) Uani 1 1 d .
F7 F -0.40999(19) 0.5343(2) 0.43062(12) 0.0396(9) Uani 1 1 d .
F8 F -0.3083(2) 0.6267(2) 0.48947(11) 0.0423(9) Uani 1 1 d .
F9 F -0.1683(2) 0.6957(2) 0.45091(13) 0.0467(9) Uani 1 1 d .
F10 F -0.12999(19) 0.6749(2) 0.35456(12) 0.0389(9) Uani 1 1 d .
N1 N 0.1412(3) 0.7594(2) 0.47864(17) 0.0239(11) Uani 1 1 d .
N2 N -0.2327(3) 0.6436(3) 0.25820(17) 0.0261(11) Uani 1 1 d .
C1 C 0.15584(12) 0.61488(13) 0.39728(8) 0.0271(13) Uani 1 1 d G
C2 C 0.21049(14) 0.63372(13) 0.35730(7) 0.0238(12) Uani 1 1 d G
C3 C 0.29335(12) 0.61461(13) 0.37240(7) 0.0230(12) Uani 1 1 d G
C4 C 0.28991(13) 0.58395(13) 0.42171(7) 0.0229(12) Uani 1 1 d G
C5 C 0.20493(14) 0.58412(13) 0.43709(7) 0.0250(13) Uani 1 1 d G
C6 C 0.06203(12) 0.6256(2) 0.39743(12) 0.0391(16) Uani 1 1 d G
H6A H 0.0443 0.6475 0.3660 0.059 Uiso 1 1 calc R
H6B H 0.0464 0.6628 0.4235 0.059 Uiso 1 1 calc R
H6C H 0.0357 0.5735 0.4029 0.059 Uiso 1 1 calc R
C7 C 0.18497(19) 0.6680(2) 0.30750(8) 0.0362(15) Uani 1 1 d G
H7A H 0.1254 0.6754 0.3067 0.054 Uiso 1 1 calc R
H7B H 0.2013 0.6307 0.2817 0.054 Uiso 1 1 calc R
H7C H 0.2120 0.7199 0.3024 0.054 Uiso 1 1 calc R
C8 C 0.37139(15) 0.6251(2) 0.34146(10) 0.0287(13) Uani 1 1 d G
H8A H 0.4192 0.6077 0.3603 0.043 Uiso 1 1 calc R
H8B H 0.3777 0.6817 0.3325 0.043 Uiso 1 1 calc R
H8C H 0.3669 0.5925 0.3119 0.043 Uiso 1 1 calc R
C9 C 0.36366(16) 0.5561(2) 0.45239(10) 0.0342(15) Uani 1 1 d G
H9A H 0.4141 0.5622 0.4334 0.051 Uiso 1 1 calc R
H9B H 0.3565 0.4996 0.4613 0.051 Uiso 1 1 calc R
H9C H 0.3673 0.5888 0.4820 0.051 Uiso 1 1 calc R
C10 C 0.17246(19) 0.5565(2) 0.48699(8) 0.0397(16) Uani 1 1 d G
H10A H 0.1128 0.5628 0.4879 0.060 Uiso 1 1 calc R
H10B H 0.1974 0.5891 0.5127 0.060 Uiso 1 1 calc R
H10C H 0.1866 0.4999 0.4921 0.060 Uiso 1 1 calc R
C11 C 0.0811(3) 0.7642(3) 0.5078(2) 0.0254(13) Uani 1 1 d .
C12 C -0.0064(3) 0.7886(4) 0.4949(2) 0.0387(15) Uani 1 1 d .
H12A H -0.0103 0.7983 0.4598 0.058 Uiso 1 1 calc R
H12B H -0.0209 0.8377 0.5126 0.058 Uiso 1 1 calc R
H12C H -0.0442 0.7454 0.5041 0.058 Uiso 1 1 calc R
C13 C 0.0945(3) 0.7468(3) 0.5633(2) 0.0233(12) Uani 1 1 d .
C14 C 0.0651(3) 0.6750(3) 0.5849(2) 0.0246(13) Uani 1 1 d .
C15 C 0.0783(3) 0.6559(3) 0.6337(2) 0.0262(13) Uani 1 1 d .
C16 C 0.1212(3) 0.7107(4) 0.6637(2) 0.0283(14) Uani 1 1 d .
C17 C 0.1503(3) 0.7834(4) 0.6437(2) 0.0265(13) Uani 1 1 d .
C18 C 0.1372(3) 0.7997(3) 0.5947(2) 0.0242(13) Uani 1 1 d .
C19 C -0.12133(14) 0.85043(12) 0.17874(10) 0.0336(16) Uani 1 1 d G
C20 C -0.13595(14) 0.79707(15) 0.13799(8) 0.0319(15) Uani 1 1 d G
C21 C -0.10892(14) 0.71735(14) 0.15180(8) 0.0263(13) Uani 1 1 d G
C22 C -0.07760(13) 0.72144(13) 0.20108(8) 0.0241(13) Uani 1 1 d G
C23 C -0.08526(14) 0.80368(14) 0.21773(9) 0.0282(14) Uani 1 1 d G
C24 C -0.1407(2) 0.94095(13) 0.18032(15) 0.076(3) Uani 1 1 d G
H24A H -0.1249 0.9627 0.2121 0.114 Uiso 1 1 calc R
H24B H -0.1996 0.9491 0.1753 0.114 Uiso 1 1 calc R
H24C H -0.1100 0.9685 0.1546 0.114 Uiso 1 1 calc R
C25 C -0.1736(2) 0.8209(2) 0.08865(10) 0.079(3) Uani 1 1 d G
H25A H -0.1865 0.8784 0.0888 0.118 Uiso 1 1 calc R
H25B H -0.2239 0.7901 0.0832 0.118 Uiso 1 1 calc R
H25C H -0.1344 0.8095 0.0626 0.118 Uiso 1 1 calc R
C26 C -0.1128(2) 0.64157(17) 0.11972(11) 0.0444(17) Uani 1 1 d G
H26A H -0.0907 0.5957 0.1378 0.067 Uiso 1 1 calc R
H26B H -0.0804 0.6501 0.0902 0.067 Uiso 1 1 calc R
H26C H -0.1699 0.6307 0.1108 0.067 Uiso 1 1 calc R
C27 C -0.0423(2) 0.65076(16) 0.23059(11) 0.0422(17) Uani 1 1 d G
H27A H -0.0255 0.6698 0.2628 0.063 Uiso 1 1 calc R
H27B H 0.0052 0.6285 0.2135 0.063 Uiso 1 1 calc R
H27C H -0.0843 0.6091 0.2342 0.063 Uiso 1 1 calc R
C28 C -0.0596(2) 0.8358(2) 0.26804(10) 0.062(2) Uani 1 1 d G
H28A H -0.0714 0.8934 0.2699 0.092 Uiso 1 1 calc R
H28B H -0.0007 0.8269 0.2728 0.092 Uiso 1 1 calc R
H28C H -0.0903 0.8075 0.2934 0.092 Uiso 1 1 calc R
C29 C -0.2279(3) 0.5827(3) 0.2861(2) 0.0249(14) Uani 1 1 d .
C30 C -0.2019(4) 0.4977(3) 0.2700(2) 0.0388(15) Uani 1 1 d .
H30A H -0.1909 0.4976 0.2350 0.058 Uiso 1 1 calc R
H30B H -0.2461 0.4596 0.2772 0.058 Uiso 1 1 calc R
H30C H -0.1523 0.4817 0.2876 0.058 Uiso 1 1 calc R
C31 C -0.2478(3) 0.5917(3) 0.3414(2) 0.0260(12) Uani 1 1 d .
C32 C -0.3182(3) 0.5557(3) 0.3626(2) 0.0265(13) Uani 1 1 d .
C33 C -0.3396(4) 0.5674(3) 0.4116(2) 0.0303(14) Uani 1 1 d .
C34 C -0.2897(4) 0.6153(4) 0.4415(2) 0.0336(14) Uani 1 1 d .
C35 C -0.2180(4) 0.6499(4) 0.4212(2) 0.0313(14) Uani 1 1 d .
C36 C -0.1990(3) 0.6387(3) 0.3727(2) 0.0268(13) Uani 1 1 d .

loop_
_atom_site_aniso_label
_atom_site_aniso_U_11
_atom_site_aniso_U_22
_atom_site_aniso_U_33
_atom_site_aniso_U_23
_atom_site_aniso_U_13
_atom_site_aniso_U_12
U1 0.02112(16) 0.01737(15) 0.01267(15) 0.000 0.000 -0.00008(14)
U2 0.01849(15) 0.01577(15) 0.01441(16) 0.000 0.000 -0.00003(13)
F1 0.0340(19) 0.0339(18) 0.0367(19) -0.0045(16) 0.0030(16) -0.0089(15)
F2 0.042(2) 0.0323(19) 0.039(2) 0.0119(16) 0.0045(17) -0.0005(16)
F3 0.045(2) 0.046(2) 0.0197(19) 0.0041(16) -0.0003(16) 0.0119(17)
F4 0.052(2) 0.037(2) 0.0246(19) -0.0106(15) -0.0054(17) -0.0028(18)
F5 0.050(2) 0.0288(18) 0.0267(19) 0.0038(15) -0.0035(16) -0.0090(16)
F6 0.041(2) 0.0310(19) 0.031(2) 0.0047(16) -0.0055(16) -0.0092(16)
F7 0.035(2) 0.042(2) 0.042(2) 0.0079(17) 0.0114(16) -0.0015(16)
F8 0.055(2) 0.052(2) 0.0192(19) -0.0003(17) 0.0042(17) 0.0114(19)
F9 0.053(2) 0.056(2) 0.032(2) -0.0046(19) -0.0125(18) -0.010(2)
F10 0.0345(19) 0.049(2) 0.033(2) 0.0009(17) 0.0005(16) -0.0145(17)
N1 0.032(3) 0.019(3) 0.020(3) -0.002(2) 0.000(2) -0.002(2)
N2 0.027(3) 0.027(3) 0.024(3) 0.001(2) -0.002(2) -0.0034(19)
C1 0.029(3) 0.028(3) 0.024(3) -0.005(3) -0.002(3) -0.002(3)
C2 0.027(3) 0.022(3) 0.022(3) -0.003(3) 0.001(3) 0.003(3)
C3 0.027(3) 0.020(3) 0.022(3) -0.004(3) -0.001(3) 0.001(2)
C4 0.034(3) 0.019(3) 0.016(3) -0.001(2) -0.002(3) 0.002(3)
C5 0.037(3) 0.019(3) 0.020(3) -0.004(2) 0.005(3) -0.007(3)
C6 0.031(3) 0.034(3) 0.053(4) -0.010(3) -0.003(3) -0.004(3)
C7 0.049(4) 0.030(3) 0.029(4) -0.007(3) -0.014(3) 0.007(3)
C8 0.035(3) 0.035(3) 0.016(3) -0.001(3) 0.003(3) 0.007(3)
C9 0.044(4) 0.030(3) 0.029(4) 0.004(3) -0.003(3) 0.006(3)
C10 0.059(4) 0.031(3) 0.030(4) 0.004(3) 0.016(3) -0.006(3)
C11 0.026(3) 0.030(4) 0.021(3) -0.003(2) 0.001(3) -0.002(2)
C12 0.030(3) 0.059(4) 0.028(4) 0.008(3) -0.002(3) 0.008(3)
C13 0.021(3) 0.029(3) 0.020(3) 0.002(3) 0.004(2) 0.004(3)
C14 0.023(3) 0.027(3) 0.024(3) -0.006(3) 0.000(3) -0.002(3)
C15 0.022(3) 0.026(3) 0.031(3) 0.008(3) 0.009(3) 0.000(2)
C16 0.031(3) 0.037(3) 0.017(3) 0.003(3) 0.000(3) 0.011(3)
C17 0.025(3) 0.032(3) 0.023(3) -0.006(3) -0.001(3) 0.003(3)
C18 0.027(3) 0.024(3) 0.022(3) 0.004(3) 0.001(3) 0.001(3)
C19 0.021(3) 0.020(3) 0.060(5) 0.011(3) 0.016(3) 0.001(3)
C20 0.019(3) 0.039(4) 0.038(4) 0.012(3) 0.011(3) 0.004(3)
C21 0.024(3) 0.031(3) 0.024(3) 0.001(3) 0.004(3) 0.001(3)
C22 0.019(3) 0.031(3) 0.023(3) 0.000(3) 0.003(3) 0.000(2)
C23 0.018(3) 0.033(3) 0.034(4) -0.008(3) 0.007(3) -0.006(3)
C24 0.049(5) 0.018(4) 0.161(9) 0.015(4) 0.052(5) 0.008(3)
C25 0.042(4) 0.132(8) 0.062(5) 0.070(5) 0.025(4) 0.031(5)
C26 0.029(3) 0.063(5) 0.041(4) -0.017(4) 0.002(3) 0.004(3)
C27 0.031(3) 0.050(4) 0.047(4) 0.013(3) -0.001(3) 0.014(3)
C28 0.027(3) 0.097(6) 0.061(5) -0.058(5) 0.003(4) -0.003(4)
C29 0.029(3) 0.021(3) 0.024(3) 0.002(3) 0.000(2) 0.000(2)
C30 0.055(4) 0.027(3) 0.034(4) 0.006(3) 0.006(3) 0.003(3)
C31 0.031(3) 0.023(3) 0.024(3) 0.006(2) -0.004(3) 0.005(3)
C32 0.029(3) 0.025(3) 0.026(3) 0.006(3) -0.005(3) -0.001(3)
C33 0.032(3) 0.029(3) 0.029(4) 0.009(3) 0.006(3) 0.003(3)
C34 0.045(4) 0.036(4) 0.020(3) 0.005(3) 0.002(3) 0.014(3)
C35 0.036(3) 0.028(3) 0.031(4) -0.001(3) -0.008(3) 0.004(3)
C36 0.029(3) 0.029(3) 0.022(3) 0.004(3) 0.002(3) 0.002(3)

loop_
_atom_type_symbol
_atom_type_description
_atom_type_scat_dispersion_real
_atom_type_scat_dispersion_imag
_atom_type_scat_source
C C 0.0033 0.0016 'International Tables Vol C Tables 4.2.6.8 and 6.1.1.4'
H H 0.0000 0.0000 'International Tables Vol C Tables 4.2.6.8 and 6.1.1.4'
N N 0.0061 0.0033 'International Tables Vol C Tables 4.2.6.8 and 6.1.1.4'
F F 0.0171 0.0103 'International Tables Vol C Tables 4.2.6.8 and 6.1.1.4'
U U -9.6767 9.6646 'International Tables Vol C Tables 4.2.6.8 and 6.1.1.4'

loop_
_geom_angle_atom_site_label_1
_geom_angle_atom_site_label_2
_geom_angle_atom_site_label_3
_geom_angle
_geom_angle_site_symmetry_1
_geom_angle_site_symmetry_3
N1 U1 N1 104.8(2) 2_565 .
N1 U1 C3 94.65(11) 2_565 .
N1 U1 C3 125.98(11) . .
N1 U1 C3 125.98(14) 2_565 2_565
N1 U1 C3 94.65(15) . 2_565
C3 U1 C3 113.56(11) . 2_565
N1 U1 C2 123.71(11) 2_565 .
N1 U1 C2 106.91(12) . .
C3 U1 C2 29.7 . .
C3 U1 C2 96.27(10) 2_565 .
N1 U1 C2 106.91(15) 2_565 2_565
N1 U1 C2 123.71(14) . 2_565
C3 U1 C2 96.27(10) . 2_565
C3 U1 C2 29.7 2_565 2_565
C2 U1 C2 92.25(9) . 2_565
N1 U1 C4 78.05(11) 2_565 .
N1 U1 C4 106.81(11) . .
C3 U1 C4 29.6 . .
C3 U1 C4 142.71(10) 2_565 .
C2 U1 C4 48.8 . .
C2 U1 C4 124.43(10) 2_565 .
N1 U1 C4 106.81(16) 2_565 2_565
N1 U1 C4 78.05(16) . 2_565
C3 U1 C4 142.71(14) . 2_565
C3 U1 C4 29.6 2_565 2_565
C2 U1 C4 124.43(13) . 2_565
C2 U1 C4 48.79(8) 2_565 2_565
C4 U1 C4 172.27(13) . 2_565
N1 U1 C1 123.62(11) 2_565 .
N1 U1 C1 79.34(11) . .
C3 U1 C1 48.7 . .
C3 U1 C1 109.17(12) 2_565 .
C2 U1 C1 29.5 . .
C2 U1 C1 116.84(10) 2_565 .
C4 U1 C1 48.5 . .
C4 U1 C1 128.41(13) 2_565 .
N1 U1 C1 79.34(11) 2_565 2_565
N1 U1 C1 123.62(11) . 2_565
C3 U1 C1 109.17(6) . 2_565
C3 U1 C1 48.75(11) 2_565 2_565
C2 U1 C1 116.84(8) . 2_565
C2 U1 C1 29.52(8) 2_565 2_565
C4 U1 C1 128.4 . 2_565
C4 U1 C1 48.54(13) 2_565 2_565
C1 U1 C1 144.83(9) . 2_565
N1 U1 C5 79.38(16) 2_565 2_565
N1 U1 C5 94.94(16) . 2_565
C3 U1 C5 138.48(13) . 2_565
C3 U1 C5 48.66(6) 2_565 2_565
C2 U1 C5 140.62(13) . 2_565
C2 U1 C5 48.60(7) 2_565 2_565
C4 U1 C5 151.91(13) . 2_565
C4 U1 C5 29.4 2_565 2_565
C1 U1 C5 157.00(13) . 2_565
C1 U1 C5 29.33(13) 2_565 2_565
N1 U1 C5 94.94(11) 2_565 .
N1 U1 C5 79.38(11) . .
C3 U1 C5 48.7 . .
C3 U1 C5 138.48(11) 2_565 .
C2 U1 C5 48.6 . .
C2 U1 C5 140.62(8) 2_565 .
C4 U1 C5 29.4 . .
C4 U1 C5 151.91(12) 2_565 .
C1 U1 C5 29.3 . .
C1 U1 C5 157.0 2_565 .
C5 U1 C5 170.77(13) 2_565 .
N2 U2 N2 106.1(2) 2_465 .
N2 U2 C20 123.72(15) 2_465 2_465
N2 U2 C20 106.34(16) . 2_465
N2 U2 C20 106.34(12) 2_465 .
N2 U2 C20 123.72(12) . .
C20 U2 C20 91.85(10) 2_465 .
N2 U2 C19 123.66(12) 2_465 2_465
N2 U2 C19 78.63(12) . 2_465
C20 U2 C19 29.89(9) 2_465 2_465
C20 U2 C19 116.99(11) . 2_465
N2 U2 C19 78.63(12) 2_465 .
N2 U2 C19 123.66(12) . .
C20 U2 C19 116.99(12) 2_465 .
C20 U2 C19 29.9 . .
C19 U2 C19 145.44(12) 2_465 .
N2 U2 C21 94.62(16) 2_465 2_465
N2 U2 C21 125.88(15) . 2_465
C20 U2 C21 29.71(6) 2_465 2_465
C20 U2 C21 95.58(11) . 2_465
C19 U2 C21 49.03(12) 2_465 2_465
C19 U2 C21 109.05(13) . 2_465
N2 U2 C21 125.88(11) 2_465 .
N2 U2 C21 94.62(12) . .
C20 U2 C21 95.58(11) 2_465 .
C20 U2 C21 29.7 . .
C19 U2 C21 109.05(8) 2_465 .
C19 U2 C21 49.0 . .
C21 U2 C21 112.66(12) 2_465 .
N2 U2 C23 79.66(11) 2_465 .
N2 U2 C23 94.54(12) . .
C20 U2 C23 140.51(9) 2_465 .
C20 U2 C23 49.0 . .
C19 U2 C23 156.65(5) 2_465 .
C19 U2 C23 29.7 . .
C21 U2 C23 138.76(12) 2_465 .
C21 U2 C23 48.7 . .
N2 U2 C23 94.54(17) 2_465 2_465
N2 U2 C23 79.66(17) . 2_465
C20 U2 C23 49.02(8) 2_465 2_465
C20 U2 C23 140.51(14) . 2_465
C19 U2 C23 29.71(14) 2_465 2_465
C19 U2 C23 156.65(15) . 2_465
C21 U2 C23 48.74(7) 2_465 2_465
C21 U2 C23 138.76(14) . 2_465
C23 U2 C23 170.43(14) . 2_465
N2 U2 C22 77.97(17) 2_465 2_465
N2 U2 C22 107.53(17) . 2_465
C20 U2 C22 48.84(9) 2_465 2_465
C20 U2 C22 123.42(14) . 2_465
C19 U2 C22 48.84(14) 2_465 2_465
C19 U2 C22 127.76(15) . 2_465
C21 U2 C22 29.4 2_465 2_465
C21 U2 C22 141.75(15) . 2_465
C23 U2 C22 152.09(13) . 2_465
C23 U2 C22 29.4 2_465 2_465
N2 U2 C22 107.53(11) 2_465 .
N2 U2 C22 77.97(11) . .
C20 U2 C22 123.42(11) 2_465 .
C20 U2 C22 48.8 . .
C19 U2 C22 127.8 2_465 .
C19 U2 C22 48.8 . .
C21 U2 C22 141.75(12) 2_465 .
C21 U2 C22 29.4 . .
C23 U2 C22 29.4 . .
C23 U2 C22 152.09(14) 2_465 .
C22 U2 C22 171.16(15) 2_465 .
C11 N1 U1 178.4(4) . .
C29 N2 U2 176.3(4) . .
C2 C1 C5 108.0 . .
C2 C1 C6 126.0 . .
C5 C1 C6 126.0 . .
C2 C1 U1 74.21(7) . .
C5 C1 U1 75.71(7) . .
C6 C1 U1 116.19(6) . .
C3 C2 C1 108.0 . .
C3 C2 C7 126.0 . .
C1 C2 C7 126.0 . .
C3 C2 U1 74.89(7) . .
C1 C2 U1 76.27(7) . .
C7 C2 U1 115.06(7) . .
C4 C3 C2 108.0 . .
C4 C3 C8 126.0 . .
C2 C3 C8 126.0 . .
C4 C3 U1 76.07(7) . .
C2 C3 U1 75.41(7) . .
C8 C3 U1 114.78(7) . .
C3 C4 C5 108.0 . .
C3 C4 C9 126.0 . .
C5 C4 C9 126.0 . .
C3 C4 U1 74.32(7) . .
C5 C4 U1 76.10(7) . .
C9 C4 U1 115.73(7) . .
C4 C5 C1 108.0 . .
C4 C5 C10 126.0 . .
C1 C5 C10 126.0 . .
C4 C5 U1 74.52(7) . .
C1 C5 U1 74.96(7) . .
C10 C5 U1 116.60(6) . .
N1 C11 C12 126.3(5) . .
N1 C11 C13 119.7(5) . .
C12 C11 C13 113.9(5) . .
C14 C13 C18 115.8(5) . .
C14 C13 C11 121.1(5) . .
C18 C13 C11 123.1(5) . .
F1 C14 C15 117.7(5) . .
F1 C14 C13 119.4(5) . .
C15 C14 C13 122.9(5) . .
F2 C15 C14 121.1(5) . .
F2 C15 C16 119.5(5) . .
C14 C15 C16 119.3(5) . .
F3 C16 C17 120.2(5) . .
F3 C16 C15 120.4(5) . .
C17 C16 C15 119.4(5) . .
F4 C17 C18 121.5(5) . .
F4 C17 C16 118.9(5) . .
C18 C17 C16 119.6(5) . .
F5 C18 C17 117.7(5) . .
F5 C18 C13 119.4(5) . .
C17 C18 C13 122.9(5) . .
C20 C19 C23 108.0 . .
C20 C19 C24 126.0 . .
C23 C19 C24 126.0 . .
C20 C19 U2 75.04(8) . .
C23 C19 U2 76.35(7) . .
C24 C19 U2 114.86(7) . .
C19 C20 C21 108.0 . .
C19 C20 C25 126.0 . .
C21 C20 C25 126.0 . .
C19 C20 U2 75.07(8) . .
C21 C20 U2 76.33(7) . .
C25 C20 U2 114.84(7) . .
C22 C21 C20 108.0 . .
C22 C21 C26 126.0 . .
C20 C21 C26 126.0 . .
C22 C21 U2 76.02(8) . .
C20 C21 U2 73.95(7) . .
C26 C21 U2 116.14(7) . .
C23 C22 C21 108.0 . .
C23 C22 C27 126.0 . .
C21 C22 C27 126.0 . .
C23 C22 U2 74.56(7) . .
C21 C22 U2 74.53(8) . .
C27 C22 U2 116.96(7) . .
C22 C23 C19 108.0 . .
C22 C23 C28 126.0 . .
C19 C23 C28 126.0 . .
C22 C23 U2 76.00(7) . .
C19 C23 U2 73.95(8) . .
C28 C23 U2 116.17(7) . .
N2 C29 C30 125.1(5) . .
N2 C29 C31 119.8(5) . .
C30 C29 C31 115.1(5) . .
C36 C31 C32 116.1(5) . .
C36 C31 C29 122.0(5) . .
C32 C31 C29 121.8(5) . .
F6 C32 C33 117.5(5) . .
F6 C32 C31 120.0(5) . .
C33 C32 C31 122.4(5) . .
F7 C33 C34 119.3(5) . .
F7 C33 C32 121.1(5) . .
C34 C33 C32 119.6(5) . .
F8 C34 C33 120.9(6) . .
F8 C34 C35 120.5(6) . .
C33 C34 C35 118.6(5) . .
F9 C35 C36 121.0(6) . .
F9 C35 C34 118.3(5) . .
C36 C35 C34 120.7(6) . .
F10 C36 C35 118.4(5) . .
F10 C36 C31 119.1(5) . .
C35 C36 C31 122.6(5) . .

loop_
_geom_bond_atom_site_label_1
_geom_bond_atom_site_label_2
_geom_bond_distance
_geom_bond_site_symmetry_2
U1 N1 2.204(5) 2_565
U1 N1 2.204(5) .
U1 C3 2.767(2) .
U1 C3 2.767(4) 2_565
U1 C2 2.774(2) .
U1 C2 2.774(5) 2_565
U1 C4 2.789(2) .
U1 C4 2.7893(19) 2_565
U1 C1 2.800(2) .
U1 C1 2.800(2) 2_565
U1 C5 2.810(2) 2_565
U1 C5 2.810(2) .
U2 N2 2.199(5) 2_465
U2 N2 2.199(5) .
U2 C20 2.753(5) 2_465
U2 C20 2.753(2) .
U2 C19 2.754(2) 2_465
U2 C19 2.754(2) .
U2 C21 2.784(4) 2_465
U2 C21 2.784(2) .
U2 C23 2.784(2) .
U2 C23 2.784(3) 2_465
U2 C22 2.803(2) 2_465
U2 C22 2.803(2) .
F1 C14 1.350(6) .
F2 C15 1.345(6) .
F3 C16 1.343(6) .
F4 C17 1.343(6) .
F5 C18 1.351(6) .
F6 C32 1.355(6) .
F7 C33 1.349(6) .
F8 C34 1.339(6) .
F9 C35 1.353(6) .
F10 C36 1.344(6) .
N1 C11 1.243(7) .
N2 C29 1.248(7) .
C1 C2 1.4200 .
C1 C5 1.4200 .
C1 C6 1.5095 .
C2 C3 1.4200 .
C2 C7 1.5095 .
C3 C4 1.4200 .
C3 C8 1.5095 .
C4 C5 1.4200 .
C4 C9 1.5095 .
C5 C10 1.5095 .
C11 C12 1.495(7) .
C11 C13 1.535(8) .
C13 C14 1.390(7) .
C13 C18 1.388(7) .
C14 C15 1.366(8) .
C15 C16 1.387(8) .
C16 C17 1.382(8) .
C17 C18 1.363(7) .
C19 C20 1.4200 .
C19 C23 1.4200 .
C19 C24 1.5095 .
C20 C21 1.4200 .
C20 C25 1.5095 .
C21 C22 1.4200 .
C21 C26 1.5095 .
C22 C23 1.4200 .
C22 C27 1.5095 .
C23 C28 1.5095 .
C29 C30 1.511(7) .
C29 C31 1.531(8) .
C31 C36 1.380(7) .
C31 C32 1.391(7) .
C32 C33 1.376(8) .
C33 C34 1.377(8) .
C34 C35 1.389(9) .
C35 C36 1.351(8) .
